data_8106919
loop_
_publ_author_name
'Drost, Ruben M.'
'Koen, Renier'
'Roodt, Andreas'
'Venter, Johan A.'

_publ_section_title
;
 Crystal structure of monocarbonyl(N-nitroso-N-oxido-phenylamine-\k2
 O,O&#x2032;)(triphenylarsine-\kAs)rhodium(I), C25H20AsN2O3Rh
;
_journal_issue 2
_journal_name_full 'Zeitschrift f\"ur Kristallographie - New Crystal Structures'
_journal_page_first 493
_journal_page_last 495
_journal_paper_doi 10.1515/ncrs-2015-0158
_journal_volume 231
_journal_year 2016
_chemical_formula_moiety 'C25 H20 As N2 O3 Rh'
_chemical_formula_sum 'C25 H20 As N2 O3 Rh'
_chemical_formula_weight 574.26
_chemical_name_common 'Carbonyl Rhodium(I)triphenylarsine cupferrate'
_space_group_IT_number 2
_space_group_name_Hall '-P 1'
_space_group_name_H-M_alt 'P -1'
_symmetry_cell_setting triclinic
_symmetry_space_group_name_H-M 'P -1'
_atom_sites_solution_hydrogens geom
_atom_sites_solution_primary direct
_atom_sites_solution_secondary difmap
_audit_creation_method SHELXL-97
_cell_angle_alpha 99.789(5)
_cell_angle_beta 107.971(5)
_cell_angle_gamma 94.089(5)
_cell_formula_units_Z 2
_cell_length_a 9.2781(15)
_cell_length_b 10.1405(15)
_cell_length_c 13.303(2)
_cell_measurement_reflns_used 2001
_cell_measurement_temperature 100(2)
_cell_measurement_theta_max 20.05
_cell_measurement_theta_min 2.90
_cell_volume 1162.9(3)
_computing_cell_refinement 'Bruker SAINT'
_computing_data_collection 'Bruker APEX2'
_computing_data_reduction 'Bruker SAINT'
_computing_molecular_graphics 'Bruker SHELXTL'
_computing_publication_material 'Bruker SHELXTL'
_computing_structure_refinement 'SHELXL-97 (Sheldrick, 2008)'
_computing_structure_solution 'SHELXS-97 (Sheldrick, 2008)'
_diffrn_ambient_temperature 100(2)
_diffrn_measured_fraction_theta_full 0.995
_diffrn_measured_fraction_theta_max 0.995
_diffrn_measurement_device_type 'Bruker APEX-II CCD'
_diffrn_measurement_method '\f and \w scans'
_diffrn_radiation_monochromator graphite
_diffrn_radiation_source 'fine-focus sealed tube'
_diffrn_radiation_type MoK\a
_diffrn_radiation_wavelength 0.71073
_diffrn_reflns_av_R_equivalents 0.1165
_diffrn_reflns_av_sigmaI/netI 0.1299
_diffrn_reflns_limit_h_max 12
_diffrn_reflns_limit_h_min -12
_diffrn_reflns_limit_k_max 13
_diffrn_reflns_limit_k_min -13
_diffrn_reflns_limit_l_max 17
_diffrn_reflns_limit_l_min -17
_diffrn_reflns_number 20663
_diffrn_reflns_theta_full 28.00
_diffrn_reflns_theta_max 28.00
_diffrn_reflns_theta_min 2.88
_exptl_absorpt_coefficient_mu 2.175
_exptl_absorpt_correction_T_max 0.829
_exptl_absorpt_correction_T_min 0.672
_exptl_absorpt_correction_type multi-scan
_exptl_crystal_colour Yellow
_exptl_crystal_density_diffrn 1.640
_exptl_crystal_density_method 'not measured'
_exptl_crystal_description Cuboid
_exptl_crystal_F_000 572.0
_exptl_crystal_size_max 0.224
_exptl_crystal_size_mid 0.156
_exptl_crystal_size_min 0.086
_refine_diff_density_max 0.531
_refine_diff_density_min -0.961
_refine_diff_density_rms 0.129
_refine_ls_extinction_method none
_refine_ls_goodness_of_fit_ref 0.890
_refine_ls_hydrogen_treatment mixed
_refine_ls_matrix_type full
_refine_ls_number_parameters 289
_refine_ls_number_reflns 5595
_refine_ls_number_restraints 0
_refine_ls_restrained_S_all 0.890
_refine_ls_R_factor_all 0.1327
_refine_ls_R_factor_gt 0.0578
_refine_ls_shift/su_max 0.000
_refine_ls_shift/su_mean 0.000
_refine_ls_structure_factor_coef Fsqd
_refine_ls_weighting_details 'calc w=1/[\s^2^(Fo^2^)+(0.0914P)^2^+0.0000P] where P=(Fo^2^+2Fc^2^)/3'
_refine_ls_weighting_scheme calc
_refine_ls_wR_factor_gt 0.1357
_refine_ls_wR_factor_ref 0.1833
_reflns_number_gt 2906
_reflns_number_total 5624
_reflns_threshold_expression >2\s(I)
_cod_data_source_file suppl_ncrs-2015-0158_suppl.cif
_cod_data_source_block 15drd1_0m
_cod_depositor_comments
;
The following automatic conversions were performed:

data item '_exptl_absorpt_correction_type' value 'Multi-Scan' was
changed to 'multi-scan' in accordance with the built-in table derived
from the CIF Core dictionary named 'cif_core.dic' version 2.4.5 last
updated on 2014-11-21.

data item '_symmetry_cell_setting' value 'Triclinic' was changed to
'triclinic' in accordance with the built-in table derived from the
CIF Core dictionary named 'cif_core.dic' version 2.4.5 last updated
on 2014-11-21.

Automatic conversion script
Id: cif_fix_values 8738 2021-04-28 16:35:53Z antanas 
;
_cod_original_sg_symbol_H-M P-1
_cod_database_code 8106919

loop_
_symmetry_equiv_pos_as_xyz
'x, y, z'
'-x, -y, -z'

loop_
_atom_site_label
_atom_site_type_symbol
_atom_site_fract_x
_atom_site_fract_y
_atom_site_fract_z
_atom_site_U_iso_or_equiv
_atom_site_adp_type
_atom_site_occupancy
_atom_site_symmetry_multiplicity
_atom_site_calc_flag
_atom_site_refinement_flags
_atom_site_disorder_assembly
_atom_site_disorder_group
Rh1 Rh 0.48243(6) 0.48601(5) 0.21844(5) 0.0453(2) Uani 1 1 d . . .
As1 As 0.51097(7) 0.69278(7) 0.33703(6) 0.0395(2) Uani 1 1 d . . .
O1 O 0.8147(7) 0.4818(8) 0.2998(6) 0.095(2) Uani 1 1 d . . .
O2 O 0.2500(5) 0.4625(5) 0.1635(4) 0.0496(12) Uani 1 1 d . . .
C45 C -0.2148(11) 0.3553(14) 0.0401(8) 0.091(4) Uani 1 1 d . . .
H45 H -0.2805 0.4159 0.0534 0.109 Uiso 1 1 calc R . .
N1 N 0.2830(8) 0.2705(7) 0.0575(6) 0.0655(19) Uani 1 1 d . . .
O3 O 0.4286(6) 0.3126(5) 0.1028(5) 0.0665(16) Uani 1 1 d . . .
C33 C 0.8541(10) 0.8682(9) 0.6279(7) 0.067(2) Uani 1 1 d . . .
H33 H 0.9024 0.9545 0.6640 0.081 Uiso 1 1 calc R . .
N2 N 0.1985(7) 0.3489(7) 0.0924(5) 0.0514(16) Uani 1 1 d . . .
C43 C -0.1792(16) 0.1414(14) -0.0362(9) 0.109(5) Uani 1 1 d . . .
H43 H -0.2201 0.0543 -0.0747 0.130 Uiso 1 1 calc R . .
C15 C 0.1807(11) 0.7659(9) 0.4908(8) 0.074(3) Uani 1 1 d . . .
H15 H 0.1752 0.7774 0.5603 0.089 Uiso 1 1 calc R . .
C42 C -0.0227(11) 0.1772(10) -0.0039(8) 0.080(3) Uani 1 1 d . . .
H42 H 0.0411 0.1157 -0.0192 0.097 Uiso 1 1 calc R . .
C35 C 0.8258(10) 0.6330(10) 0.6214(8) 0.074(3) Uani 1 1 d . . .
H35 H 0.8547 0.5587 0.6515 0.088 Uiso 1 1 calc R . .
C25 C 0.6821(9) 0.9513(9) 0.1745(7) 0.066(2) Uani 1 1 d . . .
H25 H 0.7496 0.9473 0.1352 0.079 Uiso 1 1 calc R . .
C14 C 0.0553(10) 0.7686(10) 0.4070(9) 0.078(3) Uani 1 1 d . . .
H14 H -0.0362 0.7825 0.4195 0.094 Uiso 1 1 calc R . .
C21 C 0.5551(7) 0.8493(7) 0.2788(6) 0.0415(16) Uani 1 1 d . . .
C22 C 0.4927(8) 0.9673(7) 0.2986(6) 0.0499(18) Uani 1 1 d . . .
H22 H 0.4308 0.9740 0.3420 0.060 Uiso 1 1 calc R . .
C41 C 0.0352(9) 0.3068(9) 0.0517(6) 0.056(2) Uani 1 1 d . . .
C26 C 0.6483(8) 0.8389(8) 0.2154(6) 0.054(2) Uani 1 1 d . . .
H26 H 0.6878 0.7589 0.2001 0.065 Uiso 1 1 calc R . .
C34 C 0.8974(10) 0.7596(9) 0.6728(7) 0.068(2) Uani 1 1 d . . .
H34 H 0.9756 0.7721 0.7385 0.082 Uiso 1 1 calc R . .
C31 C 0.6670(8) 0.7247(7) 0.4763(6) 0.0424(16) Uani 1 1 d . . .
C11 C 0.3248(8) 0.7286(7) 0.3703(6) 0.0422(17) Uani 1 1 d . . .
C46 C -0.0581(9) 0.3983(11) 0.0765(7) 0.069(3) Uani 1 1 d . . .
H46 H -0.0181 0.4852 0.1158 0.083 Uiso 1 1 calc R . .
C23 C 0.5228(9) 1.0750(8) 0.2534(7) 0.057(2) Uani 1 1 d . . .
H23 H 0.4788 1.1533 0.2649 0.069 Uiso 1 1 calc R . .
C1 C 0.6849(10) 0.4880(8) 0.2681(8) 0.066(2) Uani 1 1 d . . .
C24 C 0.6180(10) 1.0667(9) 0.1912(7) 0.067(2) Uani 1 1 d . . .
H24 H 0.6383 1.1391 0.1610 0.081 Uiso 1 1 calc R . .
C32 C 0.7404(8) 0.8514(7) 0.5303(6) 0.0512(19) Uani 1 1 d . . .
H32 H 0.7127 0.9262 0.5005 0.061 Uiso 1 1 calc R . .
C36 C 0.7103(9) 0.6164(8) 0.5240(7) 0.060(2) Uani 1 1 d . . .
H36 H 0.6602 0.5302 0.4895 0.072 Uiso 1 1 calc R . .
C16 C 0.3201(9) 0.7457(8) 0.4733(7) 0.057(2) Uani 1 1 d . . .
H16 H 0.4074 0.7439 0.5307 0.069 Uiso 1 1 calc R . .
C44 C -0.2744(12) 0.2267(16) -0.0145(9) 0.095(4) Uani 1 1 d . . .
H44 H -0.3790 0.1989 -0.0361 0.114 Uiso 1 1 calc R . .
C12 C 0.1958(8) 0.7304(8) 0.2848(7) 0.054(2) Uani 1 1 d . . .
H12 H 0.1996 0.7178 0.2148 0.065 Uiso 1 1 calc R . .
C13 C 0.0598(9) 0.7514(9) 0.3046(8) 0.067(2) Uani 1 1 d . . .
H13 H -0.0281 0.7536 0.2478 0.081 Uiso 1 1 calc R . .

loop_
_atom_site_aniso_label
_atom_site_aniso_U_11
_atom_site_aniso_U_22
_atom_site_aniso_U_33
_atom_site_aniso_U_23
_atom_site_aniso_U_13
_atom_site_aniso_U_12
Rh1 0.0411(3) 0.0351(3) 0.0574(4) 0.0045(3) 0.0152(3) 0.0052(2)
As1 0.0356(4) 0.0334(4) 0.0501(5) 0.0081(3) 0.0150(3) 0.0047(3)
O1 0.045(4) 0.107(6) 0.119(6) -0.003(5) 0.020(4) 0.016(4)
O2 0.046(3) 0.036(3) 0.061(4) 0.002(3) 0.014(2) 0.003(2)
C45 0.052(6) 0.168(13) 0.056(7) 0.042(8) 0.012(5) 0.007(6)
N1 0.058(4) 0.053(4) 0.073(5) -0.007(4) 0.014(4) 0.004(3)
O3 0.055(3) 0.052(3) 0.076(4) -0.015(3) 0.015(3) 0.001(3)
C33 0.073(6) 0.061(6) 0.055(6) 0.008(5) 0.006(5) 0.002(4)
N2 0.051(4) 0.051(4) 0.049(4) 0.012(3) 0.009(3) 0.006(3)
C43 0.105(10) 0.107(10) 0.083(9) 0.033(8) -0.009(7) -0.039(8)
C15 0.082(7) 0.068(6) 0.083(7) -0.005(5) 0.055(6) -0.002(5)
C42 0.066(6) 0.077(7) 0.076(7) 0.021(6) -0.006(5) -0.017(5)
C35 0.074(6) 0.063(6) 0.083(7) 0.034(6) 0.014(5) 0.007(5)
C25 0.064(5) 0.068(6) 0.082(7) 0.032(5) 0.039(5) 0.009(4)
C14 0.047(5) 0.078(7) 0.111(9) 0.003(6) 0.036(6) 0.001(5)
C21 0.031(3) 0.041(4) 0.048(4) 0.009(3) 0.007(3) -0.001(3)
C22 0.057(5) 0.044(4) 0.048(5) 0.011(4) 0.014(4) 0.008(3)
C41 0.050(5) 0.065(6) 0.045(5) 0.017(4) 0.004(4) -0.003(4)
C26 0.047(4) 0.052(5) 0.067(6) 0.011(4) 0.023(4) 0.006(3)
C34 0.074(6) 0.074(6) 0.046(5) 0.021(5) 0.001(4) 0.007(5)
C31 0.040(4) 0.038(4) 0.053(5) 0.010(3) 0.020(3) 0.006(3)
C11 0.044(4) 0.031(4) 0.056(5) 0.009(3) 0.023(4) 0.005(3)
C46 0.048(5) 0.104(8) 0.057(6) 0.026(5) 0.015(4) 0.004(5)
C23 0.064(5) 0.043(5) 0.068(6) 0.017(4) 0.023(4) 0.010(4)
C1 0.056(5) 0.044(5) 0.089(7) -0.009(4) 0.026(5) 0.004(4)
C24 0.072(6) 0.070(6) 0.065(6) 0.032(5) 0.021(5) 0.001(5)
C32 0.059(5) 0.039(4) 0.049(5) 0.005(4) 0.010(4) 0.011(3)
C36 0.053(5) 0.047(5) 0.072(6) 0.020(4) 0.006(4) 0.000(4)
C16 0.056(5) 0.053(5) 0.065(6) 0.007(4) 0.026(4) 0.003(4)
C44 0.051(6) 0.154(13) 0.065(7) 0.050(8) -0.008(5) -0.033(7)
C12 0.042(4) 0.056(5) 0.071(6) 0.015(4) 0.023(4) 0.016(4)
C13 0.043(5) 0.068(6) 0.093(7) 0.012(5) 0.027(5) 0.012(4)

loop_
_atom_type_symbol
_atom_type_description
_atom_type_scat_dispersion_real
_atom_type_scat_dispersion_imag
_atom_type_scat_source
C C 0.0033 0.0016 'International Tables Vol C Tables 4.2.6.8 and 6.1.1.4'
H H 0.0000 0.0000 'International Tables Vol C Tables 4.2.6.8 and 6.1.1.4'
N N 0.0061 0.0033 'International Tables Vol C Tables 4.2.6.8 and 6.1.1.4'
O O 0.0106 0.0060 'International Tables Vol C Tables 4.2.6.8 and 6.1.1.4'
As As 0.0499 2.0058 'International Tables Vol C Tables 4.2.6.8 and 6.1.1.4'
Rh Rh -1.1178 0.9187 'International Tables Vol C Tables 4.2.6.8 and 6.1.1.4'

loop_
_geom_angle_atom_site_label_1
_geom_angle_atom_site_label_2
_geom_angle_atom_site_label_3
_geom_angle
_geom_angle_site_symmetry_1
_geom_angle_site_symmetry_3
C1 Rh1 O2 173.8(3) . .
C1 Rh1 O3 98.8(3) . .
O2 Rh1 O3 77.2(2) . .
C1 Rh1 As1 88.7(3) . .
O2 Rh1 As1 95.58(14) . .
O3 Rh1 As1 171.93(16) . .
C31 As1 C11 104.0(3) . .
C31 As1 C21 103.0(3) . .
C11 As1 C21 102.5(3) . .
C31 As1 Rh1 118.6(2) . .
C11 As1 Rh1 113.2(2) . .
C21 As1 Rh1 113.7(2) . .
N2 O2 Rh1 109.5(4) . .
C44 C45 C46 121.9(12) . .
N2 N1 O3 113.1(7) . .
N1 O3 Rh1 115.3(5) . .
C34 C33 C32 120.8(8) . .
N1 N2 O2 124.7(6) . .
N1 N2 C41 117.3(7) . .
O2 N2 C41 118.0(6) . .
C44 C43 C42 122.8(12) . .
C14 C15 C16 120.0(9) . .
C41 C42 C43 117.7(11) . .
C34 C35 C36 119.2(8) . .
C24 C25 C26 121.3(8) . .
C13 C14 C15 121.3(8) . .
C26 C21 C22 120.5(6) . .
C26 C21 As1 118.2(5) . .
C22 C21 As1 121.3(5) . .
C23 C22 C21 119.7(7) . .
C42 C41 C46 121.7(8) . .
C42 C41 N2 120.5(8) . .
C46 C41 N2 117.7(8) . .
C21 C26 C25 118.5(7) . .
C35 C34 C33 120.0(8) . .
C32 C31 C36 118.0(7) . .
C32 C31 As1 122.7(5) . .
C36 C31 As1 119.3(6) . .
C16 C11 C12 120.9(7) . .
C16 C11 As1 121.8(6) . .
C12 C11 As1 117.2(6) . .
C41 C46 C45 117.3(10) . .
C24 C23 C22 120.3(8) . .
O1 C1 Rh1 176.3(8) . .
C25 C24 C23 119.5(7) . .
C31 C32 C33 120.4(7) . .
C31 C36 C35 121.6(8) . .
C11 C16 C15 118.7(8) . .
C43 C44 C45 118.6(11) . .
C11 C12 C13 119.0(8) . .
C14 C13 C12 120.0(9) . .

loop_
_geom_bond_atom_site_label_1
_geom_bond_atom_site_label_2
_geom_bond_distance
_geom_bond_site_symmetry_2
Rh1 C1 1.786(9) .
Rh1 O2 2.034(5) .
Rh1 O3 2.047(5) .
Rh1 As1 2.3438(10) .
As1 C31 1.926(7) .
As1 C11 1.953(7) .
As1 C21 1.951(6) .
O1 C1 1.157(9) .
O2 N2 1.312(8) .
C45 C44 1.364(16) .
C45 C46 1.393(12) .
N1 N2 1.285(9) .
N1 O3 1.303(8) .
C33 C34 1.368(11) .
C33 C32 1.372(10) .
N2 C41 1.446(9) .
C43 C44 1.340(17) .
C43 C42 1.383(14) .
C15 C14 1.346(13) .
C15 C16 1.405(11) .
C42 C41 1.373(12) .
C35 C34 1.362(12) .
C35 C36 1.377(11) .
C25 C24 1.366(12) .
C25 C26 1.399(10) .
C14 C13 1.357(13) .
C21 C26 1.380(9) .
C21 C22 1.387(10) .
C22 C23 1.384(10) .
C41 C46 1.381(12) .
C31 C32 1.375(10) .
C31 C36 1.384(9) .
C11 C16 1.367(10) .
C11 C12 1.377(10) .
C23 C24 1.381(11) .
C12 C13 1.390(10) .
